data_7120381
loop_
_publ_author_name
'Burns, Corey P.'
'Wilkins, Branford O.'
'Dickie, Courtney M.'
'Latendresse, Trevor'
'Vernier, Larry'
'Vignesh, Kuduva R.'
'Bhuvanesh, Nattamai'
'Nippe, Michael'

_publ_section_title
;
 Comparative Study of Magnetization Dynamics in Dinuclear Dysprosium
 Complexes Featuring Bridging Chloride or Trifluoromethanesulfonate
 Ligands
;
_journal_name_full 'Chem. Commun.'
_journal_paper_doi 10.1039/C7CC02457F
_journal_year 2017
_chemical_formula_moiety 'C22 H23 Dy F3 N O4 S'
_chemical_formula_sum 'C22 H23 Dy F3 N O4 S'
_chemical_formula_weight 616.97
_space_group_crystal_system triclinic
_space_group_IT_number 2
_space_group_name_Hall '-P 1'
_space_group_name_H-M_alt 'P -1'
_symmetry_space_group_name_Hall '-P 1'
_symmetry_space_group_name_H-M 'P -1'
_atom_sites_solution_hydrogens geom
_atom_sites_solution_primary direct
_audit_creation_date 2017-03-14
_audit_creation_method
;
Olex2 1.2-beta
(compiled 2016.02.19 svn.r3266 for OlexSys, GUI svn.r5155)
;
_audit_update_record
;
2017-03-22 deposited with the CCDC.
2017-06-30 downloaded from the CCDC.
;
_cell_angle_alpha 82.426(2)
_cell_angle_beta 78.374(2)
_cell_angle_gamma 88.147(2)
_cell_formula_units_Z 2
_cell_length_a 8.2141(3)
_cell_length_b 11.0008(4)
_cell_length_c 12.1504(5)
_cell_measurement_reflns_used 9975
_cell_measurement_temperature 110.0
_cell_measurement_theta_max 27.622
_cell_measurement_theta_min 2.700
_cell_volume 1066.00(7)
_computing_cell_refinement 'SAINT v8.34A (Bruker, 2013)'
_computing_data_reduction 'SAINT v8.34A (Bruker, 2013)'
_computing_molecular_graphics 'Olex2 (Dolomanov et al., 2009)'
_computing_publication_material 'Olex2 (Dolomanov et al., 2009)'
_computing_structure_refinement 'ShelXL (Sheldrick, 2015)'
_computing_structure_solution 'ShelXT (Sheldrick, 2015)'
_diffrn_ambient_temperature 110.0
_diffrn_measured_fraction_theta_full 0.999
_diffrn_measured_fraction_theta_max 0.998
_diffrn_measurement_device_type 'Bruker APEX-II CCD'
_diffrn_measurement_method '\f and \w scans'
_diffrn_radiation_type MoK\a
_diffrn_radiation_wavelength 0.71073
_diffrn_reflns_av_R_equivalents 0.0331
_diffrn_reflns_av_unetI/netI 0.0125
_diffrn_reflns_Laue_measured_fraction_full 0.999
_diffrn_reflns_Laue_measured_fraction_max 0.998
_diffrn_reflns_limit_h_max 10
_diffrn_reflns_limit_h_min -10
_diffrn_reflns_limit_k_max 14
_diffrn_reflns_limit_k_min -14
_diffrn_reflns_limit_l_max 15
_diffrn_reflns_limit_l_min -15
_diffrn_reflns_number 82205
_diffrn_reflns_point_group_measured_fraction_full 0.999
_diffrn_reflns_point_group_measured_fraction_max 0.998
_diffrn_reflns_theta_full 25.242
_diffrn_reflns_theta_max 27.644
_diffrn_reflns_theta_min 1.725
_diffrn_standards_number 0
_exptl_absorpt_coefficient_mu 3.659
_exptl_absorpt_correction_T_max 0.0949
_exptl_absorpt_correction_T_min 0.0537
_exptl_absorpt_correction_type multi-scan
_exptl_absorpt_process_details
;
SADABS-2014/3 (Bruker,2014/3) was used for absorption correction.
wR2(int) was 0.0925 before and 0.0447 after correction.
The Ratio of minimum to maximum transmission is 0.5659.
The \l/2 correction factor is 0.00150.
;
_exptl_crystal_colour colourless
_exptl_crystal_colour_primary colourless
_exptl_crystal_density_diffrn 1.922
_exptl_crystal_description block
_exptl_crystal_F_000 606
_exptl_crystal_size_max 0.216
_exptl_crystal_size_mid 0.141
_exptl_crystal_size_min 0.137
_refine_diff_density_max 0.701
_refine_diff_density_min -0.327
_refine_diff_density_rms 0.074
_refine_ls_extinction_method none
_refine_ls_goodness_of_fit_ref 1.114
_refine_ls_hydrogen_treatment constr
_refine_ls_matrix_type full
_refine_ls_number_parameters 289
_refine_ls_number_reflns 4962
_refine_ls_number_restraints 0
_refine_ls_restrained_S_all 1.114
_refine_ls_R_factor_all 0.0170
_refine_ls_R_factor_gt 0.0149
_refine_ls_shift/su_max 0.002
_refine_ls_shift/su_mean 0.000
_refine_ls_structure_factor_coef Fsqd
_refine_ls_weighting_details 'w=1/[\s^2^(Fo^2^)+(0.0181P)^2^+0.7912P] where P=(Fo^2^+2Fc^2^)/3'
_refine_ls_weighting_scheme calc
_refine_ls_wR_factor_gt 0.0362
_refine_ls_wR_factor_ref 0.0374
_reflns_Friedel_coverage 0.000
_reflns_number_gt 4702
_reflns_number_total 4962
_reflns_threshold_expression 'I > 2\s(I)'
_cod_data_source_file c7cc02457f2.cif
_cod_data_source_block cpb013
_cod_database_code 7120381
_shelx_space_group_comment
;
The symmetry employed for this shelxl refinement is uniquely defined
by the following loop, which should always be used as a source of
symmetry information in preference to the above space-group names.
They are only intended as comments.
;
_shelx_estimated_absorpt_t_max 0.634
_shelx_estimated_absorpt_t_min 0.505
_olex2_refinement_description
;
1. Fixed Uiso
 At 1.2 times of:
  All C(H) groups, All C(H,H) groups
2.a Secondary CH2 refined with riding coordinates:
 C18(H18A,H18B), C20(H20A,H20B), C6(H6A,H6B), C12(H12A,H12B), C19(H19A,H19B),
 C21(H21A,H21B)
2.b Aromatic/amide H refined with riding coordinates:
 C17(H17), C10(H10), C11(H11), C8(H8), C4(H4), C15(H15), C14(H14), C9(H9),
 C16(H16), C2(H2), C3(H3)
;
_shelx_shelxl_version_number 2014/7
_olex2_submission_special_instructions 'No special instructions were received'

loop_
_space_group_symop_operation_xyz
'x, y, z'
'-x, -y, -z'

loop_
_atom_site_label
_atom_site_type_symbol
_atom_site_fract_x
_atom_site_fract_y
_atom_site_fract_z
_atom_site_U_iso_or_equiv
_atom_site_adp_type
_atom_site_occupancy
_atom_site_site_symmetry_order
_atom_site_calc_flag
_atom_site_refinement_flags_posn
Dy1 Dy 0.62767(2) 0.84968(2) 0.28322(2) 0.01429(3) Uani 1 1 d .
S1 S 0.72265(6) 0.52363(4) 0.29315(4) 0.02004(10) Uani 1 1 d .
F1 F 0.84869(17) 0.52905(12) 0.07788(10) 0.0311(3) Uani 1 1 d .
F2 F 0.87531(17) 0.35620(11) 0.17729(12) 0.0324(3) Uani 1 1 d .
F3 F 1.02986(16) 0.50720(13) 0.18424(13) 0.0345(3) Uani 1 1 d .
O4 O 0.73098(16) 0.80062(13) 0.46013(11) 0.0182(3) Uani 1 1 d .
O1 O 0.75114(18) 0.65564(12) 0.27979(12) 0.0217(3) Uani 1 1 d .
O2 O 0.56773(19) 0.49182(15) 0.26851(15) 0.0321(4) Uani 1 1 d .
O3 O 0.7685(2) 0.45937(15) 0.39233(14) 0.0347(4) Uani 1 1 d .
N1 N 0.5849(2) 0.77314(14) 0.10306(14) 0.0180(3) Uani 1 1 d .
C5 C 0.4428(3) 0.71826(18) 0.09815(18) 0.0213(4) Uani 1 1 d .
C17 C 0.3286(2) 0.92384(19) 0.26239(18) 0.0213(4) Uani 1 1 d .
H17 H 0.3203 0.9724 0.1930 0.026 Uiso 1 1 calc R
C10 C 0.8526(3) 1.02725(18) 0.25907(18) 0.0225(4) Uani 1 1 d .
H10 H 0.8845 1.0485 0.3250 0.027 Uiso 1 1 calc R
C18 C 0.6556(3) 0.70192(19) 0.54613(17) 0.0212(4) Uani 1 1 d .
H18A H 0.6001 0.6425 0.5115 0.025 Uiso 1 1 calc R
H18B H 0.5721 0.7354 0.6055 0.025 Uiso 1 1 calc R
C11 C 0.9250(2) 0.93423(18) 0.19455(18) 0.0213(4) Uani 1 1 d .
H11 H 1.0144 0.8820 0.2097 0.026 Uiso 1 1 calc R
C7 C 0.8423(2) 0.93217(18) 0.10437(17) 0.0200(4) Uani 1 1 d .
C20 C 0.9190(2) 0.7452(2) 0.58275(18) 0.0244(4) Uani 1 1 d .
H20A H 0.8860 0.7990 0.6428 0.029 Uiso 1 1 calc R
H20B H 1.0333 0.7141 0.5834 0.029 Uiso 1 1 calc R
C8 C 0.7183(2) 1.02446(18) 0.11300(17) 0.0206(4) Uani 1 1 d .
H8 H 0.6433 1.0438 0.0630 0.025 Uiso 1 1 calc R
C22 C 0.8781(2) 0.47687(18) 0.17684(18) 0.0218(4) Uani 1 1 d .
C4 C 0.4234(3) 0.6695(2) 0.0019(2) 0.0295(5) Uani 1 1 d .
H4 H 0.3227 0.6302 0.0005 0.035 Uiso 1 1 calc R
C6 C 0.8688(3) 0.8415(2) 0.02031(18) 0.0243(4) Uani 1 1 d .
H6A H 0.9467 0.7769 0.0428 0.029 Uiso 1 1 calc R
H6B H 0.9209 0.8838 -0.0550 0.029 Uiso 1 1 calc R
C15 C 0.3573(2) 0.8676(2) 0.44438(19) 0.0279(5) Uani 1 1 d .
H15 H 0.3714 0.8712 0.5196 0.034 Uiso 1 1 calc R
C1 C 0.7099(3) 0.78236(18) 0.01122(17) 0.0209(4) Uani 1 1 d .
C13 C 0.3205(2) 0.79491(18) 0.28391(17) 0.0199(4) Uani 1 1 d .
C12 C 0.3055(2) 0.70828(19) 0.20151(19) 0.0243(4) Uani 1 1 d .
H12A H 0.1979 0.7236 0.1770 0.029 Uiso 1 1 calc R
H12B H 0.3037 0.6234 0.2407 0.029 Uiso 1 1 calc R
C14 C 0.3389(2) 0.7603(2) 0.39646(18) 0.0251(4) Uani 1 1 d .
H14 H 0.3389 0.6787 0.4336 0.030 Uiso 1 1 calc R
C9 C 0.7248(3) 1.08262(18) 0.20813(18) 0.0225(4) Uani 1 1 d .
H9 H 0.6551 1.1480 0.2336 0.027 Uiso 1 1 calc R
C19 C 0.7962(3) 0.6406(2) 0.59611(19) 0.0265(4) Uani 1 1 d .
H19A H 0.8461 0.5731 0.5538 0.032 Uiso 1 1 calc R
H19B H 0.7580 0.6080 0.6768 0.032 Uiso 1 1 calc R
C16 C 0.3511(2) 0.9680(2) 0.3617(2) 0.0267(5) Uani 1 1 d .
H16 H 0.3605 1.0517 0.3710 0.032 Uiso 1 1 calc R
C21 C 0.9043(3) 0.8109(2) 0.46775(19) 0.0318(5) Uani 1 1 d .
H21A H 0.9359 0.8981 0.4609 0.038 Uiso 1 1 calc R
H21B H 0.9777 0.7721 0.4068 0.038 Uiso 1 1 calc R
C2 C 0.6953(3) 0.7368(2) -0.08732(18) 0.0286(5) Uani 1 1 d .
H2 H 0.7838 0.7455 -0.1515 0.034 Uiso 1 1 calc R
C3 C 0.5506(3) 0.6786(2) -0.0912(2) 0.0333(5) Uani 1 1 d .
H3 H 0.5392 0.6452 -0.1575 0.040 Uiso 1 1 calc R

loop_
_atom_site_aniso_label
_atom_site_aniso_U_11
_atom_site_aniso_U_22
_atom_site_aniso_U_33
_atom_site_aniso_U_23
_atom_site_aniso_U_13
_atom_site_aniso_U_12
Dy1 0.01317(5) 0.01407(5) 0.01549(5) -0.00198(3) -0.00242(3) -0.00052(3)
S1 0.0231(2) 0.0161(2) 0.0196(2) -0.00175(18) -0.00196(18) 0.00156(18)
F1 0.0401(7) 0.0327(7) 0.0195(6) -0.0050(5) -0.0033(5) 0.0049(6)
F2 0.0378(7) 0.0178(6) 0.0415(8) -0.0108(6) -0.0038(6) 0.0035(5)
F3 0.0203(6) 0.0384(8) 0.0469(8) -0.0159(6) -0.0050(6) -0.0001(5)
O4 0.0157(6) 0.0217(7) 0.0173(6) -0.0008(5) -0.0043(5) -0.0009(5)
O1 0.0288(7) 0.0153(7) 0.0218(7) -0.0036(5) -0.0066(6) 0.0025(5)
O2 0.0217(7) 0.0293(8) 0.0440(10) -0.0081(7) -0.0008(7) -0.0032(6)
O3 0.0534(11) 0.0257(8) 0.0226(8) 0.0015(6) -0.0065(7) 0.0090(7)
N1 0.0215(8) 0.0151(8) 0.0182(8) -0.0014(6) -0.0064(6) 0.0000(6)
C5 0.0242(10) 0.0157(9) 0.0268(10) -0.0021(8) -0.0126(8) 0.0013(7)
C17 0.0142(8) 0.0230(10) 0.0270(10) -0.0033(8) -0.0056(7) 0.0028(7)
C10 0.0248(10) 0.0203(10) 0.0232(10) -0.0004(8) -0.0068(8) -0.0081(8)
C18 0.0231(9) 0.0215(10) 0.0180(9) 0.0001(8) -0.0032(8) -0.0030(8)
C11 0.0159(9) 0.0203(9) 0.0250(10) 0.0033(8) -0.0012(7) -0.0045(7)
C7 0.0193(9) 0.0180(9) 0.0203(10) 0.0018(7) -0.0002(7) -0.0053(7)
C20 0.0173(9) 0.0308(11) 0.0248(11) 0.0015(9) -0.0067(8) 0.0016(8)
C8 0.0224(9) 0.0169(9) 0.0219(10) 0.0029(7) -0.0057(8) -0.0052(7)
C22 0.0218(9) 0.0183(9) 0.0261(10) -0.0067(8) -0.0041(8) 0.0007(7)
C4 0.0345(12) 0.0261(11) 0.0344(12) -0.0092(9) -0.0188(10) 0.0004(9)
C6 0.0255(10) 0.0239(10) 0.0201(10) -0.0018(8) 0.0038(8) -0.0039(8)
C15 0.0160(9) 0.0441(13) 0.0233(11) -0.0095(9) -0.0004(8) 0.0054(9)
C1 0.0294(10) 0.0151(9) 0.0173(9) 0.0001(7) -0.0045(8) 0.0010(8)
C13 0.0112(8) 0.0228(10) 0.0257(10) -0.0024(8) -0.0035(7) -0.0017(7)
C12 0.0181(9) 0.0216(10) 0.0349(12) -0.0053(9) -0.0080(8) -0.0029(7)
C14 0.0141(9) 0.0309(11) 0.0264(11) 0.0019(9) 0.0012(8) -0.0007(8)
C9 0.0258(10) 0.0134(9) 0.0276(11) -0.0001(8) -0.0051(8) -0.0039(7)
C19 0.0294(11) 0.0234(10) 0.0276(11) -0.0006(9) -0.0101(9) 0.0019(8)
C16 0.0174(9) 0.0298(11) 0.0352(12) -0.0148(9) -0.0046(8) 0.0060(8)
C21 0.0169(10) 0.0494(14) 0.0264(11) 0.0104(10) -0.0065(8) -0.0059(9)
C2 0.0428(13) 0.0248(11) 0.0176(10) -0.0042(8) -0.0050(9) 0.0058(9)
C3 0.0500(14) 0.0300(12) 0.0261(12) -0.0111(9) -0.0189(10) 0.0069(10)

loop_
_atom_type_symbol
_atom_type_description
_atom_type_scat_dispersion_real
_atom_type_scat_dispersion_imag
_atom_type_scat_source
C C 0.0033 0.0016 'International Tables Vol C Tables 4.2.6.8 and 6.1.1.4'
H H 0.0000 0.0000 'International Tables Vol C Tables 4.2.6.8 and 6.1.1.4'
Dy Dy -0.1892 4.4098 'International Tables Vol C Tables 4.2.6.8 and 6.1.1.4'
F F 0.0171 0.0103 'International Tables Vol C Tables 4.2.6.8 and 6.1.1.4'
N N 0.0061 0.0033 'International Tables Vol C Tables 4.2.6.8 and 6.1.1.4'
O O 0.0106 0.0060 'International Tables Vol C Tables 4.2.6.8 and 6.1.1.4'
S S 0.1246 0.1234 'International Tables Vol C Tables 4.2.6.8 and 6.1.1.4'

loop_
_geom_angle_atom_site_label_1
_geom_angle_atom_site_label_2
_geom_angle_atom_site_label_3
_geom_angle
O4 Dy1 N1 146.14(5)
O4 Dy1 C17 126.99(6)
O4 Dy1 C10 79.24(5)
O4 Dy1 C11 85.96(6)
O4 Dy1 C7 116.82(5)
O4 Dy1 C8 129.87(5)
O4 Dy1 C15 76.31(6)
O4 Dy1 C13 118.23(5)
O4 Dy1 C14 87.16(6)
O4 Dy1 C16 99.07(6)
O1 Dy1 O4 72.99(5)
O1 Dy1 N1 73.28(5)
O1 Dy1 C17 130.83(6)
O1 Dy1 C10 112.07(6)
O1 Dy1 C11 85.71(6)
O1 Dy1 C7 90.03(6)
O1 Dy1 C8 120.33(6)
O1 Dy1 C15 115.95(6)
O1 Dy1 C13 100.34(6)
O1 Dy1 C14 92.91(6)
O1 Dy1 C16 143.62(6)
N1 Dy1 C17 75.31(6)
N1 Dy1 C10 116.64(6)
N1 Dy1 C11 94.41(6)
N1 Dy1 C7 65.99(6)
N1 Dy1 C8 71.73(6)
N1 Dy1 C15 116.74(6)
N1 Dy1 C13 65.62(6)
N1 Dy1 C14 91.67(6)
N1 Dy1 C16 106.27(6)
C17 Dy1 C10 115.57(6)
C17 Dy1 C8 83.09(6)
C17 Dy1 C15 50.96(7)
C17 Dy1 C14 51.30(7)
C17 Dy1 C16 30.96(6)
C11 Dy1 C17 133.73(6)
C11 Dy1 C10 30.98(7)
C11 Dy1 C8 51.30(6)
C11 Dy1 C15 145.52(7)
C11 Dy1 C13 155.81(7)
C11 Dy1 C14 173.09(6)
C11 Dy1 C16 129.88(7)
C7 Dy1 C17 110.29(6)
C7 Dy1 C10 51.40(6)
C7 Dy1 C11 31.33(6)
C7 Dy1 C8 31.38(6)
C7 Dy1 C15 153.86(7)
C7 Dy1 C13 124.64(6)
C7 Dy1 C14 155.56(7)
C7 Dy1 C16 123.79(7)
C8 Dy1 C10 50.65(6)
C8 Dy1 C15 122.64(7)
C8 Dy1 C14 134.32(6)
C8 Dy1 C16 92.41(7)
C15 Dy1 C10 115.37(7)
C13 Dy1 C17 31.30(6)
C13 Dy1 C10 146.87(6)
C13 Dy1 C8 106.94(6)
C13 Dy1 C15 51.13(7)
C13 Dy1 C14 31.09(6)
C13 Dy1 C16 51.26(6)
C14 Dy1 C10 146.12(7)
C14 Dy1 C15 30.76(7)
C14 Dy1 C16 50.82(7)
C16 Dy1 C10 100.68(7)
C16 Dy1 C15 30.48(7)
O1 S1 C22 101.51(9)
O2 S1 O1 113.79(9)
O2 S1 C22 104.34(10)
O3 S1 O1 113.51(9)
O3 S1 O2 117.07(11)
O3 S1 C22 104.29(10)
C18 O4 Dy1 120.37(11)
C21 O4 Dy1 123.71(12)
C21 O4 C18 108.37(15)
S1 O1 Dy1 145.80(9)
C5 N1 Dy1 121.53(13)
C5 N1 C1 118.89(17)
C1 N1 Dy1 119.51(12)
N1 C5 C4 121.5(2)
N1 C5 C12 118.08(17)
C4 C5 C12 120.41(19)
Dy1 C17 H17 115.9
C13 C17 Dy1 74.25(11)
C13 C17 H17 126.0
C16 C17 Dy1 75.97(11)
C16 C17 H17 126.0
C16 C17 C13 107.94(19)
Dy1 C10 H10 118.5
C11 C10 Dy1 71.81(11)
C11 C10 H10 126.2
C9 C10 Dy1 75.41(11)
C9 C10 H10 126.2
C9 C10 C11 107.68(18)
O4 C18 H18A 110.5
O4 C18 H18B 110.5
O4 C18 C19 106.06(16)
H18A C18 H18B 108.7
C19 C18 H18A 110.5
C19 C18 H18B 110.5
Dy1 C11 H11 115.7
C10 C11 Dy1 77.21(11)
C10 C11 H11 125.8
C7 C11 Dy1 73.43(11)
C7 C11 C10 108.39(18)
C7 C11 H11 125.8
C11 C7 Dy1 75.24(11)
C11 C7 C8 107.49(18)
C11 C7 C6 126.57(19)
C8 C7 Dy1 76.25(11)
C8 C7 C6 125.72(19)
C6 C7 Dy1 110.41(12)
H20A C20 H20B 109.3
C19 C20 H20A 111.5
C19 C20 H20B 111.5
C21 C20 H20A 111.5
C21 C20 H20B 111.5
C21 C20 C19 101.22(17)
Dy1 C8 H8 116.8
C7 C8 Dy1 72.38(11)
C7 C8 H8 125.8
C9 C8 Dy1 77.01(11)
C9 C8 C7 108.34(18)
C9 C8 H8 125.8
F1 C22 S1 110.77(14)
F1 C22 F2 107.74(17)
F2 C22 S1 110.48(14)
F3 C22 S1 111.56(14)
F3 C22 F1 108.25(17)
F3 C22 F2 107.89(17)
C5 C4 H4 120.2
C3 C4 C5 119.6(2)
C3 C4 H4 120.2
C7 C6 H6A 109.0
C7 C6 H6B 109.0
C7 C6 C1 112.94(17)
H6A C6 H6B 107.8
C1 C6 H6A 109.0
C1 C6 H6B 109.0
Dy1 C15 H15 118.5
C14 C15 Dy1 73.43(12)
C14 C15 H15 126.0
C16 C15 Dy1 74.01(12)
C16 C15 H15 126.0
C16 C15 C14 107.91(19)
N1 C1 C6 117.62(17)
N1 C1 C2 121.6(2)
C2 C1 C6 120.73(19)
C17 C13 Dy1 74.45(11)
C17 C13 C12 126.97(19)
C12 C13 Dy1 113.32(13)
C14 C13 Dy1 75.56(11)
C14 C13 C17 107.69(18)
C14 C13 C12 125.25(19)
C5 C12 H12A 108.7
C5 C12 H12B 108.7
C13 C12 C5 114.29(16)
C13 C12 H12A 108.7
C13 C12 H12B 108.7
H12A C12 H12B 107.6
Dy1 C14 H14 116.9
C15 C14 Dy1 75.81(12)
C15 C14 H14 125.9
C13 C14 Dy1 73.35(11)
C13 C14 C15 108.12(19)
C13 C14 H14 125.9
Dy1 C9 H9 119.2
C10 C9 Dy1 74.25(11)
C10 C9 H9 126.0
C8 C9 Dy1 72.49(11)
C8 C9 C10 108.10(19)
C8 C9 H9 126.0
C18 C19 C20 102.63(16)
C18 C19 H19A 111.2
C18 C19 H19B 111.2
C20 C19 H19A 111.2
C20 C19 H19B 111.2
H19A C19 H19B 109.2
Dy1 C16 H16 117.5
C17 C16 Dy1 73.07(11)
C17 C16 H16 125.8
C15 C16 Dy1 75.51(12)
C15 C16 C17 108.3(2)
C15 C16 H16 125.8
O4 C21 C20 105.87(16)
O4 C21 H21A 110.6
O4 C21 H21B 110.6
C20 C21 H21A 110.6
C20 C21 H21B 110.6
H21A C21 H21B 108.7
C1 C2 H2 120.4
C3 C2 C1 119.2(2)
C3 C2 H2 120.4
C4 C3 C2 119.2(2)
C4 C3 H3 120.4
C2 C3 H3 120.4

loop_
_geom_bond_atom_site_label_1
_geom_bond_atom_site_label_2
_geom_bond_distance
Dy1 O4 2.4560(13)
Dy1 O1 2.3352(14)
Dy1 N1 2.5375(16)
Dy1 C17 2.6135(19)
Dy1 C10 2.6794(19)
Dy1 C11 2.6103(19)
Dy1 C7 2.5872(19)
Dy1 C8 2.6368(19)
Dy1 C15 2.669(2)
Dy1 C13 2.6109(18)
Dy1 C14 2.639(2)
Dy1 C16 2.650(2)
S1 O1 1.4610(14)
S1 O2 1.4288(16)
S1 O3 1.4265(16)
S1 C22 1.821(2)
F1 C22 1.327(2)
F2 C22 1.328(2)
F3 C22 1.324(2)
O4 C18 1.462(2)
O4 C21 1.454(2)
N1 C5 1.347(2)
N1 C1 1.351(3)
C5 C4 1.388(3)
C5 C12 1.504(3)
C17 H17 0.9500
C17 C13 1.409(3)
C17 C16 1.405(3)
C10 H10 0.9500
C10 C11 1.414(3)
C10 C9 1.406(3)
C18 H18A 0.9900
C18 H18B 0.9900
C18 C19 1.511(3)
C11 H11 0.9500
C11 C7 1.404(3)
C7 C8 1.413(3)
C7 C6 1.500(3)
C20 H20A 0.9900
C20 H20B 0.9900
C20 C19 1.525(3)
C20 C21 1.512(3)
C8 H8 0.9500
C8 C9 1.404(3)
C4 H4 0.9500
C4 C3 1.371(4)
C6 H6A 0.9900
C6 H6B 0.9900
C6 C1 1.507(3)
C15 H15 0.9500
C15 C14 1.408(3)
C15 C16 1.399(3)
C1 C2 1.386(3)
C13 C12 1.495(3)
C13 C14 1.407(3)
C12 H12A 0.9900
C12 H12B 0.9900
C14 H14 0.9500
C9 H9 0.9500
C19 H19A 0.9900
C19 H19B 0.9900
C16 H16 0.9500
C21 H21A 0.9900
C21 H21B 0.9900
C2 H2 0.9500
C2 C3 1.380(3)
C3 H3 0.9500

loop_
_geom_torsion_atom_site_label_1
_geom_torsion_atom_site_label_2
_geom_torsion_atom_site_label_3
_geom_torsion_atom_site_label_4
_geom_torsion
Dy1 O4 C18 C19 143.16(13)
Dy1 O4 C21 C20 -167.26(13)
Dy1 N1 C5 C4 -175.90(15)
Dy1 N1 C5 C12 2.7(2)
Dy1 N1 C1 C6 -1.5(2)
Dy1 N1 C1 C2 176.98(15)
Dy1 C17 C13 C12 -107.76(19)
Dy1 C17 C13 C14 68.88(13)
Dy1 C17 C16 C15 -67.89(14)
Dy1 C10 C11 C7 67.44(13)
Dy1 C10 C9 C8 -65.10(14)
Dy1 C11 C7 C8 70.08(13)
Dy1 C11 C7 C6 -104.69(19)
Dy1 C7 C8 C9 69.28(14)
Dy1 C7 C6 C1 40.7(2)
Dy1 C8 C9 C10 66.26(14)
Dy1 C15 C14 C13 -66.81(14)
Dy1 C15 C16 C17 66.27(14)
Dy1 C13 C12 C5 -29.8(2)
Dy1 C13 C14 C15 68.46(14)
O4 C18 C19 C20 29.4(2)
O1 S1 C22 F1 -62.83(15)
O1 S1 C22 F2 177.86(14)
O1 S1 C22 F3 57.85(16)
O2 S1 O1 Dy1 26.76(19)
O2 S1 C22 F1 55.66(16)
O2 S1 C22 F2 -63.66(16)
O2 S1 C22 F3 176.33(15)
O3 S1 O1 Dy1 -110.47(16)
O3 S1 C22 F1 179.01(14)
O3 S1 C22 F2 59.69(16)
O3 S1 C22 F3 -60.32(17)
N1 C5 C4 C3 -0.9(3)
N1 C5 C12 C13 18.9(3)
N1 C1 C2 C3 -1.2(3)
C5 N1 C1 C6 -178.57(17)
C5 N1 C1 C2 -0.1(3)
C5 C4 C3 C2 -0.4(3)
C17 C13 C12 C5 57.9(3)
C17 C13 C14 Dy1 -68.12(13)
C17 C13 C14 C15 0.3(2)
C10 C11 C7 Dy1 -69.98(14)
C10 C11 C7 C8 0.1(2)
C10 C11 C7 C6 -174.67(18)
C18 O4 C21 C20 -17.7(2)
C11 C10 C9 Dy1 65.07(13)
C11 C10 C9 C8 0.0(2)
C11 C7 C8 Dy1 -69.39(13)
C11 C7 C8 C9 -0.1(2)
C11 C7 C6 C1 127.1(2)
C7 C8 C9 Dy1 -66.18(13)
C7 C8 C9 C10 0.1(2)
C7 C6 C1 N1 -27.3(3)
C7 C6 C1 C2 154.12(19)
C8 C7 C6 C1 -46.7(3)
C22 S1 O1 Dy1 138.23(15)
C4 C5 C12 C13 -162.47(19)
C6 C7 C8 Dy1 105.43(18)
C6 C7 C8 C9 174.71(18)
C6 C1 C2 C3 177.3(2)
C1 N1 C5 C4 1.1(3)
C1 N1 C5 C12 179.66(17)
C1 C2 C3 C4 1.3(3)
C13 C17 C16 Dy1 67.98(13)
C13 C17 C16 C15 0.1(2)
C12 C5 C4 C3 -179.4(2)
C12 C13 C14 Dy1 108.58(19)
C12 C13 C14 C15 177.05(18)
C14 C15 C16 Dy1 -66.14(14)
C14 C15 C16 C17 0.1(2)
C14 C13 C12 C5 -118.2(2)
C9 C10 C11 Dy1 -67.48(14)
C9 C10 C11 C7 0.0(2)
C19 C20 C21 O4 35.3(2)
C16 C17 C13 Dy1 -69.14(14)
C16 C17 C13 C12 -176.90(18)
C16 C17 C13 C14 -0.3(2)
C16 C15 C14 Dy1 66.53(14)
C16 C15 C14 C13 -0.3(2)
C21 O4 C18 C19 -7.6(2)
C21 C20 C19 C18 -39.0(2)
